data_7243817
loop_
_publ_author_name
'Verma, Abhineet'
'Bhuvanesh, Nattamai'
'Reibenspies, Joseph'
'Tayade, Sakharam B.'
'Kumbhar, Avinash S.'
'Bretosh, Kateryna'
'Sutter, Jean-Pascal'
'Sunkari, Sailaja S.'

_publ_section_title
;
 Structurally characterised new twisted conformer for cyclen, controlled
 by metal ion complexation as seen in NiII and CuII complexes with halides
 and pseudohalides
;
_journal_issue 1
_journal_name_full CrystEngComm
_journal_page_first 119
_journal_page_last 131
_journal_paper_doi 10.1039/D1CE01096D
_journal_volume 24
_journal_year 2022
_chemical_formula_moiety 'Br, C10 H23 N4 Ni O2'
_chemical_formula_sum 'C10 H23 Br N4 Ni O2'
_chemical_formula_weight 369.94
_chemical_melting_point 455.15
_space_group_crystal_system orthorhombic
_space_group_IT_number 62
_space_group_name_Hall '-P 2ac 2n'
_space_group_name_H-M_alt 'P n m a'
_atom_sites_solution_hydrogens geom
_atom_sites_solution_primary dual
_audit_creation_date 2021-09-15
_audit_creation_method
;
Olex2 1.3
(compiled 2020.11.12 svn.r5f609507 for OlexSys, GUI svn.r6272)
;
_audit_update_record
;
2021-09-27 deposited with the CCDC.	2021-10-04 downloaded from the CCDC.
;
_cell_angle_alpha 90
_cell_angle_beta 90
_cell_angle_gamma 90
_cell_formula_units_Z 4
_cell_length_a 15.1276(11)
_cell_length_b 8.9116(7)
_cell_length_c 11.1889(8)
_cell_measurement_reflns_used 9805
_cell_measurement_temperature 110.0
_cell_measurement_theta_max 27.471
_cell_measurement_theta_min 2.264
_cell_volume 1508.39(19)
_computing_cell_refinement 'SAINT v8.37A (Bruker, 2015)'
_computing_data_reduction 'SAINT v8.37A (Bruker, 2015)'
_computing_molecular_graphics 'Olex2 1.3 (Dolomanov et al., 2009)'
_computing_publication_material 'Olex2 1.3 (Dolomanov et al., 2009)'
_computing_structure_refinement 'SHELXL 2018/3 (Sheldrick, 2015)'
_computing_structure_solution 'ShelXT (Sheldrick, 2015)'
_diffrn_ambient_temperature 110.0
_diffrn_detector 'Bruker PHOTON 2 area detector'
_diffrn_detector_area_resol_mean 7.41
_diffrn_detector_type 'Charge-integrating Pixel Array Detector'
_diffrn_measured_fraction_theta_full 0.999
_diffrn_measured_fraction_theta_max 0.999
_diffrn_measurement_device 'Kappa diffractometer'
_diffrn_measurement_device_type 'Bruker Photon 2 area detector'
_diffrn_measurement_method '\w and \f scans'
_diffrn_radiation_monochromator 'mirror optics'
_diffrn_radiation_probe x-ray
_diffrn_radiation_type MoK\a
_diffrn_radiation_wavelength 0.71073
_diffrn_reflns_av_R_equivalents 0.0697
_diffrn_reflns_av_unetI/netI 0.0307
_diffrn_reflns_Laue_measured_fraction_full 0.999
_diffrn_reflns_Laue_measured_fraction_max 0.999
_diffrn_reflns_limit_h_max 19
_diffrn_reflns_limit_h_min -19
_diffrn_reflns_limit_k_max 11
_diffrn_reflns_limit_k_min -11
_diffrn_reflns_limit_l_max 14
_diffrn_reflns_limit_l_min -14
_diffrn_reflns_number 27328
_diffrn_reflns_point_group_measured_fraction_full 0.999
_diffrn_reflns_point_group_measured_fraction_max 0.999
_diffrn_reflns_theta_full 25.242
_diffrn_reflns_theta_max 27.509
_diffrn_reflns_theta_min 2.264
_diffrn_source 'microfocus sealed X-ray tube'
_diffrn_source_type 'Incoatec I\ms'
_exptl_absorpt_coefficient_mu 3.936
_exptl_absorpt_correction_T_max 0.4305
_exptl_absorpt_correction_T_min 0.1797
_exptl_absorpt_correction_type multi-scan
_exptl_absorpt_process_details
'SADABS-2016/2 (Bruker,2016/2) was used for absorption correction. wR2(int) was 0.1374 before and 0.0789 after correction. The Ratio of minimum to maximum transmission is 0.4174. The \l/2 correction factor is Not present.'
_exptl_crystal_colour blue
_exptl_crystal_colour_primary blue
_exptl_crystal_density_diffrn 1.629
_exptl_crystal_description block
_exptl_crystal_F_000 760
_exptl_crystal_recrystallization_method 'Ether diffusion into methnolic mother liquor'
_exptl_crystal_size_max 0.243
_exptl_crystal_size_mid 0.192
_exptl_crystal_size_min 0.186
_refine_diff_density_max 1.200
_refine_diff_density_min -0.862
_refine_diff_density_rms 0.153
_refine_ls_extinction_method none
_refine_ls_goodness_of_fit_ref 1.182
_refine_ls_hydrogen_treatment constr
_refine_ls_matrix_type full
_refine_ls_number_parameters 94
_refine_ls_number_reflns 1848
_refine_ls_number_restraints 6
_refine_ls_restrained_S_all 1.190
_refine_ls_R_factor_all 0.0548
_refine_ls_R_factor_gt 0.0434
_refine_ls_shift/su_max 0.000
_refine_ls_shift/su_mean 0.000
_refine_ls_structure_factor_coef Fsqd
_refine_ls_weighting_details 'w=1/[\s^2^(Fo^2^)+(0.0124P)^2^+7.5439P] where P=(Fo^2^+2Fc^2^)/3'
_refine_ls_weighting_scheme calc
_refine_ls_wR_factor_gt 0.0814
_refine_ls_wR_factor_ref 0.0862
_reflns_Friedel_coverage 0.000
_reflns_number_gt 1602
_reflns_number_total 1848
_reflns_threshold_expression 'I > 2\s(I)'
_cod_data_source_file d1ce01096d2.cif
_cod_data_source_block ssr2a
_cod_depositor_comments 'Adding full bibliography for 7243811--7243817.cif.'
_cod_database_code 7243817
_shelx_shelxl_version_number 2018/3
_shelx_space_group_comment
;
The symmetry employed for this shelxl refinement is uniquely defined
by the following loop, which should always be used as a source of
symmetry information in preference to the above space-group names.
They are only intended as comments.
;
_shelx_estimated_absorpt_t_max 0.528
_shelx_estimated_absorpt_t_min 0.448
_olex2_refinement_description
;
1. Fixed Uiso
 At 1.2 times of:
  All C(H,H) groups, All N(H) groups
 At 1.5 times of:
  All C(H,H,H) groups
2. Uiso/Uaniso restraints and constraints
Uanis(C6) \\sim Ueq: with sigma of 0.01 and sigma for terminal atoms of 0.002
3. Others
 Fixed Sof: H6B(0.5) H6A(0.5)
4.a Ternary CH refined with riding coordinates:
 N3(H3), N1(H1), N2(H2)
4.b Secondary CH2 refined with riding coordinates:
 C4(H4A,H4B), C1(H1A,H1B), C2(H2A,H2B), C3(H3A,H3B)
4.c Me refined with riding coordinates:
 C6(H6C,H6B,H6A)
;
_olex2_submission_special_instructions 'No special instructions were received'

loop_
_space_group_symop_operation_xyz
'x, y, z'
'-x+1/2, -y, z+1/2'
'-x, y+1/2, -z'
'x+1/2, -y+1/2, -z+1/2'
'-x, -y, -z'
'x-1/2, y, -z-1/2'
'x, -y-1/2, z'
'-x-1/2, y-1/2, z-1/2'

loop_
_atom_site_label
_atom_site_type_symbol
_atom_site_fract_x
_atom_site_fract_y
_atom_site_fract_z
_atom_site_U_iso_or_equiv
_atom_site_adp_type
_atom_site_occupancy
_atom_site_site_symmetry_order
_atom_site_calc_flag
_atom_site_refinement_flags_posn
_atom_site_refinement_flags_adp
_atom_site_refinement_flags_occupancy
_atom_site_disorder_assembly
_atom_site_disorder_group
Br1 Br 0.11841(3) 0.750000 0.80255(5) 0.01605(14) Uani 1 2 d S T P . .
Ni1 Ni 0.33767(4) 0.750000 0.48374(6) 0.01020(16) Uani 1 2 d S T P . .
O2 O 0.4509(2) 0.750000 0.3788(3) 0.0163(8) Uani 1 2 d S T P . .
O1 O 0.3204(2) 0.750000 0.2924(3) 0.0159(8) Uani 1 2 d S T P . .
N3 N 0.3970(3) 0.750000 0.6470(4) 0.0135(9) Uani 1 2 d S T P . .
H3 H 0.462530 0.750001 0.634902 0.016 Uiso 1 2 calc R U P . .
N1 N 0.2054(3) 0.750000 0.5276(4) 0.0136(9) Uani 1 2 d S T P . .
H1 H 0.197346 0.750001 0.616324 0.016 Uiso 1 2 calc R U P . .
N2 N 0.3244(2) 0.5173(3) 0.5107(3) 0.0169(7) Uani 1 1 d . . . . .
H2 H 0.348162 0.461893 0.439915 0.020 Uiso 1 1 calc R U . . .
C5 C 0.4042(3) 0.750000 0.2853(5) 0.0183(11) Uani 1 2 d S T P . .
C4 C 0.3722(2) 0.6099(4) 0.7082(3) 0.0180(8) Uani 1 1 d . . . . .
H4A H 0.311271 0.617653 0.739721 0.022 Uiso 1 1 calc R U . . .
H4B H 0.412786 0.590823 0.775956 0.022 Uiso 1 1 calc R U . . .
C1 C 0.1730(2) 0.6094(4) 0.4754(3) 0.0181(8) Uani 1 1 d . . . . .
H1A H 0.178383 0.612439 0.387249 0.022 Uiso 1 1 calc R U . . .
H1B H 0.109995 0.594107 0.496181 0.022 Uiso 1 1 calc R U . . .
C2 C 0.2287(3) 0.4832(4) 0.5259(4) 0.0201(8) Uani 1 1 d . . . . .
H2A H 0.215277 0.470133 0.611892 0.024 Uiso 1 1 calc R U . . .
H2B H 0.214284 0.388314 0.484299 0.024 Uiso 1 1 calc R U . . .
C3 C 0.3782(3) 0.4822(4) 0.6177(3) 0.0215(8) Uani 1 1 d . . . . .
H3A H 0.440612 0.467092 0.593938 0.026 Uiso 1 1 calc R U . . .
H3B H 0.356643 0.388060 0.654600 0.026 Uiso 1 1 calc R U . . .
C6 C 0.4489(4) 0.750000 0.1655(6) 0.0348(15) Uani 1 2 d S TU P . .
H6C H 0.404097 0.750000 0.102272 0.052 Uiso 1 2 calc R U P . .
H6B H 0.485904 0.839789 0.158035 0.052 Uiso 0.5 1 calc R U P . .
H6A H 0.485904 0.660211 0.158035 0.052 Uiso 0.5 1 calc R U P . .

loop_
_atom_site_aniso_label
_atom_site_aniso_U_11
_atom_site_aniso_U_22
_atom_site_aniso_U_33
_atom_site_aniso_U_23
_atom_site_aniso_U_13
_atom_site_aniso_U_12
Br1 0.0127(2) 0.0223(3) 0.0132(3) 0.000 0.0028(2) 0.000
Ni1 0.0086(3) 0.0116(3) 0.0104(3) 0.000 0.0003(2) 0.000
O2 0.0111(17) 0.024(2) 0.0142(18) 0.000 0.0002(14) 0.000
O1 0.0110(17) 0.025(2) 0.0119(18) 0.000 0.0012(14) 0.000
N3 0.010(2) 0.021(2) 0.010(2) 0.000 -0.0009(16) 0.000
N1 0.013(2) 0.018(2) 0.010(2) 0.000 -0.0024(17) 0.000
N2 0.0202(16) 0.0121(14) 0.0184(16) 0.0012(13) 0.0034(13) 0.0025(13)
C5 0.014(3) 0.024(3) 0.017(3) 0.000 0.000(2) 0.000
C4 0.0192(18) 0.0221(19) 0.0128(17) 0.0069(15) -0.0005(15) 0.0045(16)
C1 0.0174(18) 0.0209(19) 0.0160(18) -0.0028(15) -0.0018(15) -0.0061(16)
C2 0.027(2) 0.0133(18) 0.0203(19) -0.0002(15) 0.0055(16) -0.0073(16)
C3 0.024(2) 0.0177(19) 0.023(2) 0.0051(16) -0.0010(17) 0.0090(16)
C6 0.030(2) 0.044(2) 0.031(2) 0.000 0.0030(17) 0.000

loop_
_atom_type_symbol
_atom_type_description
_atom_type_scat_dispersion_real
_atom_type_scat_dispersion_imag
_atom_type_scat_source
C C 0.0033 0.0016 'International Tables Vol C Tables 4.2.6.8 and 6.1.1.4'
H H 0.0000 0.0000 'International Tables Vol C Tables 4.2.6.8 and 6.1.1.4'
Br Br -0.2901 2.4595 'International Tables Vol C Tables 4.2.6.8 and 6.1.1.4'
N N 0.0061 0.0033 'International Tables Vol C Tables 4.2.6.8 and 6.1.1.4'
Ni Ni 0.3393 1.1124 'International Tables Vol C Tables 4.2.6.8 and 6.1.1.4'
O O 0.0106 0.0060 'International Tables Vol C Tables 4.2.6.8 and 6.1.1.4'

loop_
_geom_angle_atom_site_label_1
_geom_angle_atom_site_label_2
_geom_angle_atom_site_label_3
_geom_angle
_geom_angle_site_symmetry_1
_geom_angle_site_symmetry_3
_geom_angle_publ_flag
O2 Ni1 O1 62.52(13) . . ?
O2 Ni1 N2 99.17(9) . 7_575 ?
O2 Ni1 N2 99.17(9) . . ?
O2 Ni1 C5 31.17(15) . . ?
O1 Ni1 C5 31.35(15) . . ?
N3 Ni1 O2 98.25(15) . . ?
N3 Ni1 O1 160.78(15) . . ?
N3 Ni1 N1 102.40(17) . . ?
N3 Ni1 N2 85.03(9) . 7_575 ?
N3 Ni1 N2 85.03(9) . . ?
N3 Ni1 C5 129.42(17) . . ?
N1 Ni1 O2 159.35(16) . . ?
N1 Ni1 O1 96.83(15) . . ?
N1 Ni1 N2 82.74(9) . 7_575 ?
N1 Ni1 N2 82.74(9) . . ?
N1 Ni1 C5 128.18(17) . . ?
N2 Ni1 O1 97.51(9) 7_575 . ?
N2 Ni1 O1 97.51(9) . . ?
N2 Ni1 N2 160.20(17) 7_575 . ?
N2 Ni1 C5 99.78(9) 7_575 . ?
N2 Ni1 C5 99.77(9) . . ?
C5 O2 Ni1 90.4(3) . . ?
C5 O1 Ni1 86.6(3) . . ?
Ni1 N3 H3 108.4 . . ?
C4 N3 Ni1 107.7(2) 7_575 . ?
C4 N3 Ni1 107.7(2) . . ?
C4 N3 H3 108.4 . . ?
C4 N3 H3 108.4 7_575 . ?
C4 N3 C4 116.0(4) . 7_575 ?
Ni1 N1 H1 110.8 . . ?
C1 N1 Ni1 103.3(2) 7_575 . ?
C1 N1 Ni1 103.3(2) . . ?
C1 N1 H1 110.8 . . ?
C1 N1 H1 110.8 7_575 . ?
C1 N1 C1 117.3(4) 7_575 . ?
Ni1 N2 H2 109.8 . . ?
C2 N2 Ni1 108.0(2) . . ?
C2 N2 H2 109.8 . . ?
C3 N2 Ni1 105.8(2) . . ?
C3 N2 H2 109.8 . . ?
C3 N2 C2 113.5(3) . . ?
O2 C5 Ni1 58.4(3) . . ?
O2 C5 O1 120.4(5) . . ?
O2 C5 C6 119.3(5) . . ?
O1 C5 Ni1 62.0(3) . . ?
O1 C5 C6 120.3(5) . . ?
C6 C5 Ni1 177.6(4) . . ?
N3 C4 H4A 110.1 . . ?
N3 C4 H4B 110.1 . . ?
N3 C4 C3 108.0(3) . . ?
H4A C4 H4B 108.4 . . ?
C3 C4 H4A 110.1 . . ?
C3 C4 H4B 110.1 . . ?
N1 C1 H1A 110.2 . . ?
N1 C1 H1B 110.2 . . ?
N1 C1 C2 107.4(3) . . ?
H1A C1 H1B 108.5 . . ?
C2 C1 H1A 110.2 . . ?
C2 C1 H1B 110.2 . . ?
N2 C2 C1 110.3(3) . . ?
N2 C2 H2A 109.6 . . ?
N2 C2 H2B 109.6 . . ?
C1 C2 H2A 109.6 . . ?
C1 C2 H2B 109.6 . . ?
H2A C2 H2B 108.1 . . ?
N2 C3 C4 110.3(3) . . ?
N2 C3 H3A 109.6 . . ?
N2 C3 H3B 109.6 . . ?
C4 C3 H3A 109.6 . . ?
C4 C3 H3B 109.6 . . ?
H3A C3 H3B 108.1 . . ?
C5 C6 H6C 109.5 . . ?
C5 C6 H6B 109.5 . . ?
C5 C6 H6A 109.5 . . ?
H6C C6 H6B 109.5 . . ?
H6C C6 H6A 109.5 . . ?
H6B C6 H6A 109.5 . . ?

loop_
_geom_bond_atom_site_label_1
_geom_bond_atom_site_label_2
_geom_bond_distance
_geom_bond_site_symmetry_2
_geom_bond_publ_flag
Ni1 O2 2.076(4) . ?
Ni1 O1 2.157(4) . ?
Ni1 N3 2.036(4) . ?
Ni1 N1 2.060(4) . ?
Ni1 N2 2.105(3) . ?
Ni1 N2 2.105(3) 7_575 ?
Ni1 C5 2.438(5) . ?
O2 C5 1.262(6) . ?
O1 C5 1.271(6) . ?
N3 H3 1.0000 . ?
N3 C4 1.472(4) 7_575 ?
N3 C4 1.472(4) . ?
N1 H1 1.0000 . ?
N1 C1 1.467(4) . ?
N1 C1 1.467(4) 7_575 ?
N2 H2 1.0000 . ?
N2 C2 1.489(5) . ?
N2 C3 1.481(5) . ?
C5 C6 1.501(8) . ?
C4 H4A 0.9900 . ?
C4 H4B 0.9900 . ?
C4 C3 1.526(5) . ?
C1 H1A 0.9900 . ?
C1 H1B 0.9900 . ?
C1 C2 1.515(5) . ?
C2 H2A 0.9900 . ?
C2 H2B 0.9900 . ?
C3 H3A 0.9900 . ?
C3 H3B 0.9900 . ?
C6 H6C 0.9800 . ?
C6 H6B 0.9800 . ?
C6 H6A 0.9800 . ?

loop_
_geom_torsion_atom_site_label_1
_geom_torsion_atom_site_label_2
_geom_torsion_atom_site_label_3
_geom_torsion_atom_site_label_4
_geom_torsion
_geom_torsion_site_symmetry_1
_geom_torsion_site_symmetry_2
_geom_torsion_site_symmetry_3
_geom_torsion_site_symmetry_4
_geom_torsion_publ_flag
Ni1 O2 C5 O1 0.000(0) . . . . ?
Ni1 O2 C5 C6 180.000(0) . . . . ?
Ni1 O1 C5 O2 0.000(0) . . . . ?
Ni1 O1 C5 C6 180.000(0) . . . . ?
Ni1 N3 C4 C3 42.9(3) . . . . ?
Ni1 N1 C1 C2 55.9(3) . . . . ?
Ni1 N2 C2 C1 19.8(4) . . . . ?
Ni1 N2 C3 C4 36.2(3) . . . . ?
N3 C4 C3 N2 -54.2(4) . . . . ?
N1 C1 C2 N2 -51.5(4) . . . . ?
C4 N3 C4 C3 163.7(3) 7_575 . . . ?
C1 N1 C1 C2 168.7(3) 7_575 . . . ?
C2 N2 C3 C4 -82.0(4) . . . . ?
C3 N2 C2 C1 136.7(3) . . . . ?
